data_4082841
loop_
_publ_author_name
'Bratko, Ielyzaveta'
'Mallet-Ladeira, Sonia'
'Teuma, Emmanuelle'
'G\'omez, Montserrat'

_publ_section_title
;
 Heteropolymetallic Complexes Linked to a 9,10-Dihydroanthracenyl Frame.
 Ruthenium as Active Spectator for Palladium Reactivity
;
_journal_issue 7
_journal_name_full Organometallics
_journal_page_first 1812
_journal_paper_doi 10.1021/om5001502
_journal_volume 33
_journal_year 2014
_chemical_absolute_configuration ad
_chemical_compound_source 'synthesis as described'
_chemical_formula_moiety 'C26 H34 Cl2 N2 O2 Pd, C H4 O'
_chemical_formula_sum 'C27 H38 Cl2 N2 O3 Pd'
_chemical_formula_weight 615.89
_chemical_name_systematic
;
 ?
;
_space_group_IT_number 170
_symmetry_cell_setting hexagonal
_symmetry_Int_Tables_number 170
_symmetry_space_group_name_Hall 'P 65'
_symmetry_space_group_name_H-M 'P 65'
_atom_sites_solution_hydrogens geom
_atom_sites_solution_primary direct
_atom_sites_solution_secondary difmap
_cell_angle_alpha 90
_cell_angle_beta 90
_cell_angle_gamma 120
_cell_formula_units_Z 6
_cell_length_a 17.8432(10)
_cell_length_b 17.8432(10)
_cell_length_c 16.0496(10)
_cell_measurement_reflns_used 5617
_cell_measurement_temperature 193(2)
_cell_measurement_theta_max 18.5
_cell_measurement_theta_min 2.61
_cell_measurement_wavelength 0.71073
_cell_volume 4425.3(4)
_computing_cell_refinement 'APEX2 and SAINT (Bruker, 2008)'
_computing_data_collection 'APEX2 (Bruker, 2008)'
_computing_data_reduction 'SAINT (Bruker, 2008)'
_computing_molecular_graphics 'Ortep-3 for Windows (Farrugia, 1997)'
_computing_publication_material 'WinGX publication routines (Farrugia, 1999)'
_computing_structure_refinement 'SHELXL-97 (Sheldrick, 2008)'
_computing_structure_solution 'SHELXS-97 (Sheldrick, 2008)'
_diffrn_ambient_temperature 193(2)
_diffrn_measured_fraction_theta_full 0.981
_diffrn_measured_fraction_theta_max 0.981
_diffrn_measurement_device_type 'Bruker Kappa APEX II Quazar'
_diffrn_measurement_method 'phi and omega scans'
_diffrn_radiation_monochromator 'multilayer optics'
_diffrn_radiation_probe x-ray
_diffrn_radiation_source 'microfocus sealed tube'
_diffrn_radiation_type MoK\a
_diffrn_radiation_wavelength 0.71073
_diffrn_reflns_av_R_equivalents 0.1282
_diffrn_reflns_av_unetI/netI 0.0792
_diffrn_reflns_limit_h_max 19
_diffrn_reflns_limit_h_min -19
_diffrn_reflns_limit_k_max 19
_diffrn_reflns_limit_k_min -19
_diffrn_reflns_limit_l_max 17
_diffrn_reflns_limit_l_min -17
_diffrn_reflns_number 42549
_diffrn_reflns_theta_full 23.33
_diffrn_reflns_theta_max 23.33
_diffrn_reflns_theta_min 5.17
_diffrn_standards_decay_% 0
_diffrn_standards_interval_count 0
_diffrn_standards_interval_time 0
_diffrn_standards_number 0
_exptl_absorpt_coefficient_mu 0.839
_exptl_absorpt_correction_T_max 0.9834
_exptl_absorpt_correction_T_min 0.9800
_exptl_absorpt_correction_type multi-scan
_exptl_absorpt_process_details '(SADABS; Bruker, 2008)'
_exptl_crystal_colour yellow
_exptl_crystal_density_diffrn 1.387
_exptl_crystal_density_method 'not measured'
_exptl_crystal_description needle
_exptl_crystal_F_000 1908
_exptl_crystal_size_max 0.4
_exptl_crystal_size_mid 0.02
_exptl_crystal_size_min 0.02
_refine_diff_density_max 0.612
_refine_diff_density_min -0.578
_refine_diff_density_rms 0.084
_refine_ls_abs_structure_details 'Flack H D (1983), Acta Cryst. A39, 876-881'
_refine_ls_abs_structure_Flack -0.03(5)
_refine_ls_extinction_method none
_refine_ls_goodness_of_fit_ref 1.058
_refine_ls_hydrogen_treatment constr
_refine_ls_matrix_type full
_refine_ls_number_parameters 322
_refine_ls_number_reflns 4178
_refine_ls_number_restraints 2
_refine_ls_restrained_S_all 1.058
_refine_ls_R_factor_all 0.0845
_refine_ls_R_factor_gt 0.0444
_refine_ls_shift/su_max 0.001
_refine_ls_shift/su_mean 0
_refine_ls_structure_factor_coef Fsqd
_refine_ls_weighting_details 'calc w=1/[\s^2^(Fo^2^)+(0.0440P)^2^+4.2427P] where P=(Fo^2^+2Fc^2^)/3'
_refine_ls_weighting_scheme calc
_refine_ls_wR_factor_gt 0.0896
_refine_ls_wR_factor_ref 0.1065
_reflns_number_gt 3136
_reflns_number_total 4178
_reflns_threshold_expression >2sigma(I)
_cod_data_source_file om5001502_si_002.cif
_cod_data_source_block 4
_cod_depositor_comments 'Adding full bibliography for 4082841.cif.'
_cod_original_cell_volume 4425.3(7)
_cod_database_code 4082841

loop_
_symmetry_equiv_pos_as_xyz
'x, y, z'
'-y, x-y, z+2/3'
'-x+y, -x, z+1/3'
'-x, -y, z+1/2'
'y, -x+y, z+1/6'
'x-y, x, z+5/6'

loop_
_atom_site_label
_atom_site_type_symbol
_atom_site_fract_x
_atom_site_fract_y
_atom_site_fract_z
_atom_site_U_iso_or_equiv
_atom_site_adp_type
_atom_site_occupancy
_atom_site_symmetry_multiplicity
_atom_site_calc_flag
_atom_site_refinement_flags
_atom_site_disorder_assembly
_atom_site_disorder_group
C1 C 0.0450(5) 0.1828(5) 0.0491(5) 0.044(2) Uani 1 1 d . . .
H1 H 0.0682 0.1605 0.0093 0.053 Uiso 1 1 calc R . .
C2 C -0.0346(5) 0.1303(5) 0.0848(6) 0.045(2) Uani 1 1 d . . .
H2 H -0.0667 0.0708 0.07 0.054 Uiso 1 1 calc R . .
C3 C -0.0678(5) 0.1634(5) 0.1419(6) 0.044(2) Uani 1 1 d . . .
H3 H -0.1224 0.1259 0.1665 0.053 Uiso 1 1 calc R . .
C4 C -0.0247(5) 0.2484(5) 0.1640(5) 0.040(2) Uani 1 1 d . . .
H4 H -0.0495 0.2696 0.2032 0.048 Uiso 1 1 calc R . .
C5 C 0.1234(5) 0.5141(5) 0.0369(5) 0.040(2) Uani 1 1 d . . .
H5 H 0.1018 0.5389 0.0756 0.048 Uiso 1 1 calc R . .
C6 C 0.1473(5) 0.5485(5) -0.0424(6) 0.049(2) Uani 1 1 d . . .
H6 H 0.1406 0.5962 -0.058 0.058 Uiso 1 1 calc R . .
C7 C 0.1807(5) 0.5149(6) -0.0993(6) 0.049(2) Uani 1 1 d . . .
H7 H 0.1966 0.539 -0.1536 0.059 Uiso 1 1 calc R . .
C8 C 0.1909(5) 0.4450(6) -0.0761(5) 0.046(2) Uani 1 1 d . . .
H8 H 0.215 0.422 -0.1142 0.056 Uiso 1 1 calc R . .
C9 C 0.1797(5) 0.3393(5) 0.0395(5) 0.0347(19) Uani 1 1 d . . .
C10 C 0.1109(4) 0.3996(4) 0.1438(5) 0.0314(17) Uani 1 1 d . . .
C11 C 0.0549(5) 0.3036(5) 0.1296(5) 0.0337(19) Uani 1 1 d . . .
C12 C 0.1310(5) 0.4439(5) 0.0596(5) 0.0339(19) Uani 1 1 d . . .
C13 C 0.1656(5) 0.4096(5) 0.0028(5) 0.035(2) Uani 1 1 d . . .
C14 C 0.0910(5) 0.2700(5) 0.0729(5) 0.039(2) Uani 1 1 d . . .
C15 C 0.2400(4) 0.3798(5) 0.1167(4) 0.0319(19) Uani 1 1 d . . .
H15 H 0.2494 0.3349 0.1442 0.038 Uiso 1 1 calc R . .
C16 C 0.1995(4) 0.4139(4) 0.1791(5) 0.0283(18) Uani 1 1 d . . .
H16 H 0.1891 0.3822 0.2331 0.034 Uiso 1 1 calc R . .
C17 C 0.2669(4) 0.5099(4) 0.1921(5) 0.0322(19) Uani 1 1 d . . .
H17A H 0.2529 0.5471 0.1571 0.039 Uiso 1 1 calc R . .
H17B H 0.2683 0.5265 0.2512 0.039 Uiso 1 1 calc R . .
C18 C 0.3281(5) 0.4589(5) 0.0946(5) 0.040(2) Uani 1 1 d . . .
H18A H 0.3724 0.4416 0.0866 0.048 Uiso 1 1 calc R . .
H18B H 0.3238 0.4867 0.0428 0.048 Uiso 1 1 calc R . .
C19 C 0.3881(5) 0.4892(5) 0.2361(5) 0.038(2) Uani 1 1 d . . .
H19A H 0.341 0.4377 0.264 0.046 Uiso 1 1 calc R . .
H19B H 0.4293 0.4731 0.2122 0.046 Uiso 1 1 calc R . .
C20 C 0.4334(5) 0.5606(5) 0.2976(5) 0.042(2) Uani 1 1 d . . .
H20A H 0.3907 0.5717 0.3261 0.051 Uiso 1 1 calc R . .
H20B H 0.4619 0.5432 0.3402 0.051 Uiso 1 1 calc R . .
C21 C 0.5226(5) 0.7148(5) 0.3143(7) 0.058(2) Uani 1 1 d . . .
H21A H 0.5414 0.703 0.3676 0.087 Uiso 1 1 calc R . .
H21B H 0.4719 0.7215 0.3234 0.087 Uiso 1 1 calc R . .
H21C H 0.5696 0.7682 0.2903 0.087 Uiso 1 1 calc R . .
C22 C 0.5783(5) 0.6370(6) 0.2362(6) 0.052(2) Uani 1 1 d . . .
H22A H 0.5643 0.5906 0.1959 0.079 Uiso 1 1 calc R . .
H22B H 0.6007 0.6254 0.2874 0.079 Uiso 1 1 calc R . .
H22C H 0.6222 0.6924 0.2125 0.079 Uiso 1 1 calc R . .
C23 C 0.2500(6) 0.2566(6) 0.0062(5) 0.051(3) Uani 1 1 d . . .
H23A H 0.2154 0.2189 0.0529 0.061 Uiso 1 1 calc R . .
H23B H 0.31 0.2947 0.0258 0.061 Uiso 1 1 calc R . .
C24 C 0.2490(7) 0.2014(7) -0.0681(7) 0.078(3) Uani 1 1 d . . .
H24A H 0.1902 0.1683 -0.0904 0.117 Uiso 1 1 calc R . .
H24B H 0.2682 0.1614 -0.0494 0.117 Uiso 1 1 calc R . .
H24C H 0.2881 0.2393 -0.1116 0.117 Uiso 1 1 calc R . .
C25 C 0.0745(5) 0.4250(6) 0.2830(5) 0.046(2) Uani 1 1 d . . .
H25A H 0.1344 0.4615 0.3037 0.055 Uiso 1 1 calc R . .
H25B H 0.0552 0.3639 0.2967 0.055 Uiso 1 1 calc R . .
C26 C 0.0150(5) 0.4523(6) 0.3226(6) 0.058(2) Uani 1 1 d . . .
H26A H 0.0321 0.5113 0.3049 0.087 Uiso 1 1 calc R . .
H26B H 0.0192 0.4507 0.3834 0.087 Uiso 1 1 calc R . .
H26C H -0.0447 0.4127 0.3052 0.087 Uiso 1 1 calc R . .
N1 N 0.3511(3) 0.5196(4) 0.1673(4) 0.0309(16) Uani 1 1 d . . .
N2 N 0.4994(4) 0.6410(4) 0.2555(4) 0.0373(17) Uani 1 1 d . . .
O2 O 0.2133(3) 0.3074(3) -0.0226(4) 0.0446(13) Uani 1 1 d . . .
O1 O 0.0712(3) 0.4353(3) 0.1941(4) 0.0390(13) Uani 1 1 d . . .
Cl1 Cl 0.36440(14) 0.64934(14) 0.03369(15) 0.0556(6) Uani 1 1 d . . .
Cl2 Cl 0.54748(15) 0.78852(13) 0.12070(16) 0.0603(7) Uani 1 1 d . . .
Pd1 Pd 0.44136(4) 0.64778(4) 0.14621(4) 0.03657(18) Uani 1 1 d . . .
O3 O 0.7849(9) 0.7442(9) 0.1084(9) 0.119(4) Uani 0.7 1 d PD A 1
H3A H 0.78 0.7009 0.1341 0.178 Uiso 0.7 1 calc PR A 1
C27 C 0.8514(13) 0.7724(14) 0.0524(14) 0.119(4) Uani 0.7 1 d PD A 1
H27A H 0.9002 0.8273 0.0718 0.178 Uiso 0.7 1 calc PR A 1
H27B H 0.8319 0.7811 -0.002 0.178 Uiso 0.7 1 calc PR A 1
H27C H 0.8696 0.7292 0.0473 0.178 Uiso 0.7 1 calc PR A 1
O3' O 0.820(2) 0.855(2) 0.186(2) 0.119(4) Uani 0.3 1 d PD B 2
H3' H 0.7733 0.8288 0.212 0.178 Uiso 0.3 1 calc PR B 2
C27' C 0.877(3) 0.929(3) 0.229(3) 0.119(4) Uani 0.3 1 d PD B 2
H27D H 0.8747 0.9155 0.2888 0.178 Uiso 0.3 1 calc PR B 2
H27E H 0.8596 0.9732 0.2219 0.178 Uiso 0.3 1 calc PR B 2
H27F H 0.9356 0.9515 0.2084 0.178 Uiso 0.3 1 calc PR B 2

loop_
_atom_site_aniso_label
_atom_site_aniso_U_11
_atom_site_aniso_U_22
_atom_site_aniso_U_33
_atom_site_aniso_U_23
_atom_site_aniso_U_13
_atom_site_aniso_U_12
C1 0.040(5) 0.035(5) 0.046(6) -0.007(4) -0.019(4) 0.011(4)
C2 0.042(5) 0.026(5) 0.051(6) 0.008(4) -0.014(4) 0.004(4)
C3 0.034(4) 0.046(5) 0.041(6) 0.007(5) -0.008(4) 0.011(4)
C4 0.033(5) 0.047(5) 0.042(6) 0.013(4) -0.004(4) 0.021(4)
C5 0.033(5) 0.047(5) 0.035(6) 0.009(4) -0.004(4) 0.016(4)
C6 0.044(5) 0.039(5) 0.052(7) 0.015(5) -0.013(4) 0.013(4)
C7 0.053(6) 0.054(6) 0.033(6) 0.010(4) -0.010(4) 0.022(5)
C8 0.043(5) 0.059(6) 0.030(6) -0.002(4) -0.001(4) 0.021(5)
C9 0.035(5) 0.042(5) 0.028(5) -0.002(4) 0.003(4) 0.020(4)
C10 0.037(4) 0.031(4) 0.029(5) 0.003(4) -0.002(4) 0.019(4)
C11 0.031(4) 0.047(5) 0.025(5) 0.010(4) 0.002(4) 0.021(4)
C12 0.029(4) 0.036(5) 0.035(5) 0.007(4) -0.002(4) 0.014(4)
C13 0.027(4) 0.037(5) 0.030(6) 0.005(4) -0.006(3) 0.008(4)
C14 0.039(5) 0.045(5) 0.033(5) 0.004(4) -0.009(4) 0.022(4)
C15 0.031(4) 0.030(4) 0.033(5) 0.001(3) 0.001(3) 0.014(4)
C16 0.028(4) 0.033(4) 0.024(5) 0.005(3) -0.002(3) 0.016(4)
C17 0.032(5) 0.035(5) 0.038(5) 0.006(4) 0.010(4) 0.022(4)
C18 0.036(5) 0.054(5) 0.031(5) -0.004(4) 0.002(4) 0.024(4)
C19 0.043(5) 0.033(5) 0.040(6) 0.009(4) -0.001(4) 0.020(4)
C20 0.034(5) 0.052(5) 0.046(6) 0.006(5) -0.004(4) 0.024(4)
C21 0.061(6) 0.047(5) 0.058(7) -0.021(5) -0.006(6) 0.021(5)
C22 0.041(5) 0.064(6) 0.058(7) 0.007(5) 0.005(4) 0.031(5)
C23 0.049(6) 0.058(6) 0.053(7) -0.012(5) -0.004(5) 0.033(5)
C24 0.079(8) 0.075(7) 0.086(9) -0.021(6) 0.007(6) 0.042(6)
C25 0.040(5) 0.071(6) 0.030(6) 0.002(4) 0.005(4) 0.031(5)
C26 0.056(6) 0.074(6) 0.049(6) -0.004(5) 0.005(5) 0.035(5)
N1 0.022(3) 0.041(4) 0.035(5) 0.005(3) 0.004(3) 0.019(3)
N2 0.033(4) 0.033(4) 0.045(5) 0.005(3) 0.003(3) 0.016(3)
O2 0.048(3) 0.051(3) 0.037(4) -0.005(3) 0.005(3) 0.027(3)
O1 0.039(3) 0.050(3) 0.035(4) 0.002(3) 0.002(2) 0.028(3)
Cl1 0.0493(13) 0.0520(14) 0.0558(16) 0.0229(11) -0.0013(11) 0.0180(11)
Cl2 0.0540(14) 0.0371(12) 0.074(2) 0.0099(11) 0.0041(12) 0.0110(11)
Pd1 0.0330(4) 0.0325(4) 0.0416(3) 0.0060(3) 0.0042(3) 0.0144(3)
O3 0.111(9) 0.144(10) 0.135(12) 0.050(7) 0.006(6) 0.090(9)
C27 0.111(9) 0.144(10) 0.135(12) 0.050(7) 0.006(6) 0.090(9)
O3' 0.111(9) 0.144(10) 0.135(12) 0.050(7) 0.006(6) 0.090(9)
C27' 0.111(9) 0.144(10) 0.135(12) 0.050(7) 0.006(6) 0.090(9)

loop_
_atom_type_symbol
_atom_type_description
_atom_type_scat_dispersion_real
_atom_type_scat_dispersion_imag
_atom_type_scat_source
C C 0.0033 0.0016 'International Tables Vol C Tables 4.2.6.8 and 6.1.1.4'
H H 0 0 'International Tables Vol C Tables 4.2.6.8 and 6.1.1.4'
N N 0.0061 0.0033 'International Tables Vol C Tables 4.2.6.8 and 6.1.1.4'
O O 0.0106 0.006 'International Tables Vol C Tables 4.2.6.8 and 6.1.1.4'
Cl Cl 0.1484 0.1585 'International Tables Vol C Tables 4.2.6.8 and 6.1.1.4'
Pd Pd -0.9988 1.0072 'International Tables Vol C Tables 4.2.6.8 and 6.1.1.4'

loop_
_geom_angle_atom_site_label_1
_geom_angle_atom_site_label_2
_geom_angle_atom_site_label_3
_geom_angle
C2 C1 C14 118.3(9)
C2 C1 H1 120.8
C14 C1 H1 120.8
C3 C2 C1 120.3(8)
C3 C2 H2 119.9
C1 C2 H2 119.9
C4 C3 C2 121.9(8)
C4 C3 H3 119
C2 C3 H3 119
C3 C4 C11 119.9(8)
C3 C4 H4 120
C11 C4 H4 120
C12 C5 C6 120.0(9)
C12 C5 H5 120
C6 C5 H5 120
C7 C6 C5 121.2(8)
C7 C6 H6 119.4
C5 C6 H6 119.4
C6 C7 C8 119.3(8)
C6 C7 H7 120.3
C8 C7 H7 120.3
C13 C8 C7 119.4(8)
C13 C8 H8 120.3
C7 C8 H8 120.3
O2 C9 C13 109.7(6)
O2 C9 C14 113.2(6)
C13 C9 C14 105.7(6)
O2 C9 C15 114.3(6)
C13 C9 C15 106.6(6)
C14 C9 C15 106.8(6)
O1 C10 C11 113.6(6)
O1 C10 C12 108.3(6)
C11 C10 C12 107.9(6)
O1 C10 C16 114.1(6)
C11 C10 C16 106.3(5)
C12 C10 C16 106.3(6)
C4 C11 C14 118.8(7)
C4 C11 C10 127.8(7)
C14 C11 C10 113.4(6)
C5 C12 C13 119.4(8)
C5 C12 C10 127.3(7)
C13 C12 C10 113.2(6)
C8 C13 C12 120.6(8)
C8 C13 C9 125.5(8)
C12 C13 C9 113.6(7)
C1 C14 C11 120.7(7)
C1 C14 C9 126.4(8)
C11 C14 C9 112.8(7)
C16 C15 C18 104.8(6)
C16 C15 C9 110.6(6)
C18 C15 C9 113.2(6)
C16 C15 H15 109.4
C18 C15 H15 109.4
C9 C15 H15 109.4
C15 C16 C17 105.6(6)
C15 C16 C10 109.6(6)
C17 C16 C10 113.1(6)
C15 C16 H16 109.5
C17 C16 H16 109.5
C10 C16 H16 109.5
N1 C17 C16 106.1(5)
N1 C17 H17A 110.5
C16 C17 H17A 110.5
N1 C17 H17B 110.5
C16 C17 H17B 110.5
H17A C17 H17B 108.7
N1 C18 C15 105.6(6)
N1 C18 H18A 110.6
C15 C18 H18A 110.6
N1 C18 H18B 110.6
C15 C18 H18B 110.6
H18A C18 H18B 108.8
C20 C19 N1 108.8(6)
C20 C19 H19A 109.9
N1 C19 H19A 109.9
C20 C19 H19B 109.9
N1 C19 H19B 109.9
H19A C19 H19B 108.3
N2 C20 C19 110.7(7)
N2 C20 H20A 109.5
C19 C20 H20A 109.5
N2 C20 H20B 109.5
C19 C20 H20B 109.5
H20A C20 H20B 108.1
N2 C21 H21A 109.5
N2 C21 H21B 109.5
H21A C21 H21B 109.5
N2 C21 H21C 109.5
H21A C21 H21C 109.5
H21B C21 H21C 109.5
N2 C22 H22A 109.5
N2 C22 H22B 109.5
H22A C22 H22B 109.5
N2 C22 H22C 109.5
H22A C22 H22C 109.5
H22B C22 H22C 109.5
O2 C23 C24 107.1(7)
O2 C23 H23A 110.3
C24 C23 H23A 110.3
O2 C23 H23B 110.3
C24 C23 H23B 110.3
H23A C23 H23B 108.6
C23 C24 H24A 109.5
C23 C24 H24B 109.5
H24A C24 H24B 109.5
C23 C24 H24C 109.5
H24A C24 H24C 109.5
H24B C24 H24C 109.5
O1 C25 C26 107.0(7)
O1 C25 H25A 110.3
C26 C25 H25A 110.3
O1 C25 H25B 110.3
C26 C25 H25B 110.3
H25A C25 H25B 108.6
C25 C26 H26A 109.5
C25 C26 H26B 109.5
H26A C26 H26B 109.5
C25 C26 H26C 109.5
H26A C26 H26C 109.5
H26B C26 H26C 109.5
C17 N1 C18 103.2(5)
C17 N1 C19 111.2(6)
C18 N1 C19 108.5(5)
C17 N1 Pd1 111.0(4)
C18 N1 Pd1 116.9(4)
C19 N1 Pd1 106.1(4)
C22 N2 C20 111.2(6)
C22 N2 C21 108.9(6)
C20 N2 C21 107.4(7)
C22 N2 Pd1 110.0(5)
C20 N2 Pd1 105.2(5)
C21 N2 Pd1 114.1(5)
C9 O2 C23 116.5(6)
C10 O1 C25 116.3(6)
N1 Pd1 N2 86.1(2)
N1 Pd1 Cl1 90.14(17)
N2 Pd1 Cl1 174.02(18)
N1 Pd1 Cl2 176.86(16)
N2 Pd1 Cl2 92.96(18)
Cl1 Pd1 Cl2 91.02(9)
O3 C27 H27A 109.5
O3 C27 H27B 109.5
H27A C27 H27B 109.5
O3 C27 H27C 109.5
H27A C27 H27C 109.5
H27B C27 H27C 109.5
C27' O3' H3' 109.5
O3' C27' H27D 109.5
O3' C27' H27E 109.5
H27D C27' H27E 108.0
O3' C27' H27F 111.0
H27D C27' H27F 111.0
H27E C27' H27F 109.5

loop_
_geom_bond_atom_site_label_1
_geom_bond_atom_site_label_2
_geom_bond_distance
C1 C2 1.376(11)
C1 C14 1.401(11)
C1 H1 0.95
C2 C3 1.374(12)
C2 H2 0.95
C3 C4 1.361(11)
C3 H3 0.95
C4 C11 1.376(10)
C4 H4 0.95
C5 C12 1.375(10)
C5 C6 1.384(12)
C5 H5 0.95
C6 C7 1.380(12)
C6 H6 0.95
C7 C8 1.397(12)
C7 H7 0.95
C8 C13 1.387(11)
C8 H8 0.95
C9 O2 1.419(9)
C9 C13 1.517(10)
C9 C14 1.538(11)
C9 C15 1.561(10)
C10 O1 1.419(9)
C10 C11 1.507(10)
C10 C12 1.515(11)
C10 C16 1.574(9)
C11 C14 1.411(11)
C12 C13 1.401(11)
C15 C16 1.529(10)
C15 C18 1.540(10)
C15 H15 1
C16 C17 1.538(10)
C16 H16 1
C17 N1 1.479(8)
C17 H17A 0.99
C17 H17B 0.99
C18 N1 1.503(9)
C18 H18A 0.99
C18 H18B 0.99
C19 C20 1.490(11)
C19 N1 1.519(9)
C19 H19A 0.99
C19 H19B 0.99
C20 N2 1.488(9)
C20 H20A 0.99
C20 H20B 0.99
C21 N2 1.500(10)
C21 H21A 0.98
C21 H21B 0.98
C21 H21C 0.98
C22 N2 1.478(10)
C22 H22A 0.98
C22 H22B 0.98
C22 H22C 0.98
C23 O2 1.434(9)
C23 C24 1.541(12)
C23 H23A 0.99
C23 H23B 0.99
C24 H24A 0.98
C24 H24B 0.98
C24 H24C 0.98
C25 O1 1.444(9)
C25 C26 1.512(11)
C25 H25A 0.99
C25 H25B 0.99
C26 H26A 0.98
C26 H26B 0.98
C26 H26C 0.98
N1 Pd1 2.062(6)
N2 Pd1 2.071(7)
Cl1 Pd1 2.277(2)
Cl2 Pd1 2.303(2)
O3 C27 1.37(2)
O3 H3A 0.84
C27 H27A 0.98
C27 H27B 0.98
C27 H27C 0.98
O3' C27' 1.38(3)
O3' H3' 0.84
C27' H27D 0.98
C27' H27E 0.98
C27' H27F 0.98
